data_7249272
loop_
_publ_author_name
'Hou, Yaxin'
'Liu, Yang'
'Chai, Juan'

_publ_section_title
;
 A Cd-based MOF: iodine capture and enhanced efficiency of perovskite
 solar cells
;
_journal_issue 38
_journal_name_full 'RSC Advances'
_journal_page_first 27697
_journal_page_last 27702
_journal_paper_doi 10.1039/D4RA05219F
_journal_volume 14
_journal_year 2024
_chemical_formula_moiety 'C28 H16 Cd N2 O12'
_chemical_formula_sum 'C28 H16 Cd N2 O12'
_chemical_formula_weight 684.83
_space_group_crystal_system monoclinic
_space_group_IT_number 15
_space_group_name_Hall '-C 2yc'
_space_group_name_H-M_alt 'C 1 2/c 1'
_atom_sites_solution_hydrogens geom
_atom_sites_solution_primary dual
_atom_sites_solution_secondary difmap
_audit_creation_date 2024-08-16
_audit_creation_method
;
Olex2 1.5
(compiled 2022.04.07 svn.rca3783a0 for OlexSys, GUI svn.r6498)
;
_audit_update_record
;
2024-08-16 deposited with the CCDC.	2024-08-26 downloaded from the CCDC.
;
_cell_angle_alpha 90
_cell_angle_beta 103.797(3)
_cell_angle_gamma 90
_cell_formula_units_Z 8
_cell_length_a 13.8767(4)
_cell_length_b 13.7096(4)
_cell_length_c 26.8754(8)
_cell_measurement_reflns_used 17911
_cell_measurement_temperature 299(2)
_cell_measurement_theta_max 28.9670
_cell_measurement_theta_min 1.6040
_cell_volume 4965.4(3)
_computing_cell_refinement 'CrysAlisPro 1.171.43.106a (Rigaku OD, 2024)'
_computing_data_collection 'CrysAlisPro 1.171.43.106a (Rigaku OD, 2024)'
_computing_data_reduction 'CrysAlisPro 1.171.43.106a (Rigaku OD, 2024)'
_computing_molecular_graphics 'Olex2 1.5 (Dolomanov et al., 2009)'
_computing_publication_material 'Olex2 1.5 (Dolomanov et al., 2009)'
_computing_structure_refinement 'SHELXL 2019/3 (Sheldrick, 2015)'
_computing_structure_solution 'SHELXT 2018/2 (Sheldrick, 2018)'
_diffrn_ambient_environment air
_diffrn_ambient_temperature 299(2)
_diffrn_detector 'Hybrid Pixel Array Detector'
_diffrn_detector_area_resol_mean 10.0000
_diffrn_detector_type HyPix
_diffrn_measured_fraction_theta_full 1.000
_diffrn_measured_fraction_theta_max 0.856
_diffrn_measurement_details
;
List of Runs (angles in degrees, time in seconds):

  # Type    Start    End  Width  t~exp~   \w     \q     \k     \f   Frames
#--------------------------------------------------------------------------
  1  \w     19.00  65.00   0.50    0.82    --   10.52-121.00-131.00   92
  2  \w     -9.00  55.00   0.50    0.82    --   10.52 -99.00-120.00  128
  3  \w    -64.00 -17.00   0.50    0.82    --   10.52 -57.00   0.00   94
  4  \w     35.00  60.00   0.50    0.82    --   10.52-153.00  69.00   50
  5  \w    -10.00  49.00   0.50    0.82    --   10.52 -99.00 150.00  118
  6  \w     -1.00  37.00   0.50    0.82    --   10.52 -57.00   0.00   76
  7  \w     -2.00  63.00   0.50    0.82    --  -11.30  57.00  30.00  130
  8  \w    -86.00 -61.00   0.50    0.82    --  -11.30 153.00 110.00   50
  9  \w    -32.00  64.00   0.50    0.82    --  -11.30  57.00 -60.00  192
 10  \w    -64.00  20.00   0.50    0.82    --  -11.30 -77.00 -30.00  168
;
_diffrn_measurement_device 'four-circle diffractometer'
_diffrn_measurement_device_type 'ROD, Synergy Custom DW system, HyPix'
_diffrn_measurement_method '\w scans'
_diffrn_orient_matrix_type 'CrysAlisPro convention (1999,Acta A55,543-557)'
_diffrn_orient_matrix_UB_11 0.0308640000
_diffrn_orient_matrix_UB_12 -0.0127728000
_diffrn_orient_matrix_UB_13 0.0241552000
_diffrn_orient_matrix_UB_21 0.0087614000
_diffrn_orient_matrix_UB_22 0.0500981000
_diffrn_orient_matrix_UB_23 0.0059290000
_diffrn_orient_matrix_UB_31 -0.0417487500
_diffrn_orient_matrix_UB_32 0.0009839500
_diffrn_orient_matrix_UB_33 0.0109380000
_diffrn_radiation_monochromator mirror
_diffrn_radiation_probe x-ray
_diffrn_radiation_type 'Mo K\a'
_diffrn_radiation_wavelength 0.71073
_diffrn_reflns_av_R_equivalents 0.0646
_diffrn_reflns_av_unetI/netI 0.0480
_diffrn_reflns_Laue_measured_fraction_full 1.000
_diffrn_reflns_Laue_measured_fraction_max 0.856
_diffrn_reflns_limit_h_max 17
_diffrn_reflns_limit_h_min -18
_diffrn_reflns_limit_k_max 17
_diffrn_reflns_limit_k_min -18
_diffrn_reflns_limit_l_max 34
_diffrn_reflns_limit_l_min -35
_diffrn_reflns_number 32524
_diffrn_reflns_point_group_measured_fraction_full 1.000
_diffrn_reflns_point_group_measured_fraction_max 0.856
_diffrn_reflns_theta_full 25.242
_diffrn_reflns_theta_max 29.478
_diffrn_reflns_theta_min 1.560
_diffrn_source 'Rotating-anode X-ray tube'
_diffrn_source_type 'Rigaku (Mo) X-ray Source'
_exptl_absorpt_coefficient_mu 0.957
_exptl_absorpt_correction_T_max 1.00000
_exptl_absorpt_correction_T_min 0.78595
_exptl_absorpt_correction_type multi-scan
_exptl_absorpt_process_details
;
CrysAlisPro 1.171.43.106a (Rigaku Oxford Diffraction, 2024)
Empirical absorption correction using spherical harmonics,
implemented in SCALE3 ABSPACK scaling algorithm.
;
_exptl_crystal_colour colourless
_exptl_crystal_colour_primary colourless
_exptl_crystal_density_diffrn 1.832
_exptl_crystal_description block
_exptl_crystal_F_000 2736
_exptl_crystal_size_max 0.15
_exptl_crystal_size_mid 0.13
_exptl_crystal_size_min 0.12
_refine_diff_density_max 0.486
_refine_diff_density_min -0.578
_refine_diff_density_rms 0.102
_refine_ls_extinction_method none
_refine_ls_goodness_of_fit_ref 1.062
_refine_ls_hydrogen_treatment constr
_refine_ls_matrix_type full
_refine_ls_number_parameters 390
_refine_ls_number_reflns 5923
_refine_ls_number_restraints 0
_refine_ls_restrained_S_all 1.062
_refine_ls_R_factor_all 0.0505
_refine_ls_R_factor_gt 0.0378
_refine_ls_shift/su_max 0.001
_refine_ls_shift/su_mean 0.000
_refine_ls_structure_factor_coef Fsqd
_refine_ls_weighting_details 'w=1/[\s^2^(Fo^2^)+(0.0459P)^2^+9.1053P] where P=(Fo^2^+2Fc^2^)/3'
_refine_ls_weighting_scheme calc
_refine_ls_wR_factor_gt 0.0969
_refine_ls_wR_factor_ref 0.1033
_reflns_Friedel_coverage 0.000
_reflns_number_gt 4868
_reflns_number_total 5923
_reflns_threshold_expression 'I > 2\s(I)'
_cod_data_source_file d4ra05219f2.cif
_cod_data_source_block 3198-cdl4-300k_auto
_cod_database_code 7249272
_shelx_shelxl_version_number 2019/3
_shelx_space_group_comment
;
The symmetry employed for this shelxl refinement is uniquely defined
by the following loop, which should always be used as a source of
symmetry information in preference to the above space-group names.
They are only intended as comments.
;
_shelx_estimated_absorpt_t_max 0.894
_shelx_estimated_absorpt_t_min 0.870
_olex2_refinement_description
;
1. Fixed Uiso
 At 1.2 times of:
  All C(H) groups, All N(H) groups
 At 1.5 times of:
  All O(H) groups
2.a Aromatic/amide H refined with riding coordinates:
 N2(H2), N1(H1), C24(H24), C16(H16), C12(H12A), C22(H22), C8(H8), C10(H10),
 C19(H19), C2(H2A), C5(H5), C15(H15), C1(H1A), C26(H26)
2.b Idealised tetrahedral OH refined as rotating group:
 O12(H12), O4(H4)
;
_olex2_submission_special_instructions 'No special instructions were received'
_oxdiff_exptl_absorpt_empirical_details
;
Empirical correction (ABSPACK) includes:
- Absorption correction using spherical harmonics
- Frame scaling
;
_oxdiff_exptl_absorpt_empirical_full_max 2.228
_oxdiff_exptl_absorpt_empirical_full_min 0.270

loop_
_space_group_symop_operation_xyz
'x, y, z'
'-x, y, -z+1/2'
'x+1/2, y+1/2, z'
'-x+1/2, y+1/2, -z+1/2'
'-x, -y, -z'
'x, -y, z-1/2'
'-x+1/2, -y+1/2, -z'
'x+1/2, -y+1/2, z-1/2'

loop_
_atom_site_label
_atom_site_type_symbol
_atom_site_fract_x
_atom_site_fract_y
_atom_site_fract_z
_atom_site_U_iso_or_equiv
_atom_site_adp_type
_atom_site_occupancy
_atom_site_site_symmetry_order
_atom_site_calc_flag
_atom_site_refinement_flags_posn
_atom_site_refinement_flags_adp
_atom_site_refinement_flags_occupancy
_atom_site_disorder_assembly
_atom_site_disorder_group
Cd1 Cd 0.44802(2) 0.35250(2) 0.37932(2) 0.02453(9) Uani 1 1 d . . . . .
O10 O 0.70487(17) 0.64855(16) 0.59947(8) 0.0333(5) Uani 1 1 d . . . . .
O7 O 0.61163(16) 0.33810(16) 0.40397(9) 0.0315(5) Uani 1 1 d . . . . .
O5 O 0.05826(18) 0.69137(16) 0.14613(8) 0.0351(5) Uani 1 1 d . . . . .
O9 O 0.57165(16) 0.62398(19) 0.53770(9) 0.0365(5) Uani 1 1 d . . . . .
O1 O 0.44986(18) 0.50851(16) 0.35437(9) 0.0372(6) Uani 1 1 d . . . . .
O8 O 0.77299(17) 0.35711(18) 0.42374(11) 0.0445(7) Uani 1 1 d . . . . .
O6 O 0.0940(2) 0.80175(16) 0.20712(9) 0.0432(6) Uani 1 1 d . . . . .
O2 O 0.4205(2) 0.65696(16) 0.32597(10) 0.0462(7) Uani 1 1 d . . . . .
N2 N 0.6476(2) 0.6077(2) 0.29042(10) 0.0306(6) Uani 1 1 d . . . . .
H2 H 0.637853 0.654108 0.268276 0.037 Uiso 1 1 calc R U . . .
N1 N 0.2233(2) 0.63481(18) 0.45565(10) 0.0279(6) Uani 1 1 d . . . . .
H1 H 0.185632 0.643019 0.476522 0.034 Uiso 1 1 calc R U . . .
O11 O 1.05015(18) 0.6368(2) 0.48421(10) 0.0559(8) Uani 1 1 d . . . . .
O12 O 1.03540(19) 0.6334(2) 0.56439(10) 0.0525(8) Uani 1 1 d . . . . .
H12 H 1.096015 0.638111 0.570725 0.079 Uiso 1 1 calc R U . . .
O4 O 0.1076(3) 0.34457(17) 0.18454(10) 0.0604(9) Uani 1 1 d . . . . .
H4 H 0.096958 0.286380 0.178625 0.091 Uiso 1 1 calc R U . . .
O3 O 0.1409(3) 0.29470(18) 0.26474(10) 0.0679(10) Uani 1 1 d . . . . .
C7 C 0.1914(2) 0.5804(2) 0.31685(11) 0.0239(6) Uani 1 1 d . . . . .
C3 C 0.3419(2) 0.6053(2) 0.39004(10) 0.0218(6) Uani 1 1 d . . . . .
C4 C 0.2390(2) 0.6031(2) 0.37171(10) 0.0220(6) Uani 1 1 d . . . . .
C23 C 0.7281(2) 0.6174(2) 0.51645(11) 0.0226(6) Uani 1 1 d . . . . .
C18 C 0.7029(2) 0.5570(2) 0.37641(10) 0.0220(6) Uani 1 1 d . . . . .
C11 C 0.1181(2) 0.6342(2) 0.23048(11) 0.0248(6) Uani 1 1 d . . . . .
C27 C 0.6639(2) 0.6311(2) 0.55364(11) 0.0239(6) Uani 1 1 d . . . . .
C24 C 0.8301(2) 0.6297(2) 0.53288(12) 0.0259(6) Uani 1 1 d . . . . .
H24 H 0.858375 0.644070 0.567070 0.031 Uiso 1 1 calc R U . . .
C20 C 0.6887(2) 0.3791(2) 0.39885(11) 0.0234(6) Uani 1 1 d . . . . .
C6 C 0.4098(2) 0.5898(2) 0.35404(11) 0.0240(6) Uani 1 1 d . . . . .
C16 C 0.6363(2) 0.4426(2) 0.30888(11) 0.0269(6) Uani 1 1 d . . . . .
H16 H 0.618045 0.379354 0.298079 0.032 Uiso 1 1 calc R U . . .
C12 C 0.1604(2) 0.6551(2) 0.28161(12) 0.0263(6) Uani 1 1 d . . . . .
H12A H 0.167999 0.719731 0.292395 0.032 Uiso 1 1 calc R U . . .
C22 C 0.6870(2) 0.5927(2) 0.46556(11) 0.0250(6) Uani 1 1 d . . . . .
H22 H 0.619050 0.582193 0.454569 0.030 Uiso 1 1 calc R U . . .
C17 C 0.6767(2) 0.4617(2) 0.36052(10) 0.0212(6) Uani 1 1 d . . . . .
C21 C 0.7469(2) 0.5836(2) 0.43102(10) 0.0221(6) Uani 1 1 d . . . . .
C8 C 0.1797(2) 0.4845(2) 0.30059(11) 0.0265(6) Uani 1 1 d . . . . .
H8 H 0.199396 0.434066 0.323975 0.032 Uiso 1 1 calc R U . . .
C10 C 0.1076(2) 0.5382(2) 0.21438(11) 0.0258(6) Uani 1 1 d . . . . .
H10 H 0.079934 0.523839 0.180129 0.031 Uiso 1 1 calc R U . . .
C19 C 0.6860(3) 0.6295(2) 0.33967(12) 0.0305(7) Uani 1 1 d . . . . .
H19 H 0.701317 0.693906 0.349230 0.037 Uiso 1 1 calc R U . . .
C2 C 0.3827(2) 0.6242(2) 0.44164(11) 0.0275(6) Uani 1 1 d . . . . .
H2A H 0.451222 0.626380 0.454182 0.033 Uiso 1 1 calc R U . . .
C9 C 0.1383(2) 0.4633(2) 0.24933(11) 0.0271(6) Uani 1 1 d . . . . .
C14 C 0.0876(2) 0.7147(2) 0.19243(11) 0.0274(6) Uani 1 1 d . . . . .
C5 C 0.1807(2) 0.6179(2) 0.40605(12) 0.0271(6) Uani 1 1 d . . . . .
H5 H 0.111890 0.616075 0.394858 0.032 Uiso 1 1 calc R U . . .
C15 C 0.6237(2) 0.5170(2) 0.27418(11) 0.0289(7) Uani 1 1 d . . . . .
H15 H 0.598740 0.504503 0.239481 0.035 Uiso 1 1 calc R U . . .
C1 C 0.3208(2) 0.6395(2) 0.47385(11) 0.0281(7) Uani 1 1 d . . . . .
H1A H 0.347196 0.653020 0.508318 0.034 Uiso 1 1 calc R U . . .
C25 C 0.8901(2) 0.6206(2) 0.49853(12) 0.0272(6) Uani 1 1 d . . . . .
C26 C 0.8478(2) 0.5994(2) 0.44734(11) 0.0270(6) Uani 1 1 d . . . . .
H26 H 0.887668 0.595942 0.424040 0.032 Uiso 1 1 calc R U . . .
C28 C 0.9997(2) 0.6318(3) 0.51471(13) 0.0329(7) Uani 1 1 d . . . . .
C13 C 0.1284(3) 0.3592(2) 0.23370(13) 0.0347(8) Uani 1 1 d . . . . .

loop_
_atom_site_aniso_label
_atom_site_aniso_U_11
_atom_site_aniso_U_22
_atom_site_aniso_U_33
_atom_site_aniso_U_23
_atom_site_aniso_U_13
_atom_site_aniso_U_12
Cd1 0.02631(14) 0.02673(14) 0.02100(13) -0.00285(8) 0.00650(9) -0.00072(8)
O10 0.0287(12) 0.0534(15) 0.0189(11) -0.0030(9) 0.0079(9) 0.0015(10)
O7 0.0236(11) 0.0371(12) 0.0315(12) 0.0108(9) 0.0016(9) -0.0034(9)
O5 0.0536(15) 0.0292(12) 0.0184(11) 0.0045(9) 0.0002(10) 0.0024(10)
O9 0.0223(11) 0.0640(16) 0.0243(11) -0.0083(10) 0.0076(9) -0.0029(10)
O1 0.0477(14) 0.0285(12) 0.0433(14) 0.0075(10) 0.0264(11) 0.0129(10)
O8 0.0230(12) 0.0521(16) 0.0519(16) 0.0222(12) -0.0041(11) -0.0007(10)
O6 0.0754(18) 0.0239(12) 0.0236(11) 0.0038(9) -0.0015(11) 0.0061(11)
O2 0.075(2) 0.0307(13) 0.0427(15) 0.0128(10) 0.0343(14) 0.0120(11)
N2 0.0405(16) 0.0303(14) 0.0204(13) 0.0071(10) 0.0061(11) -0.0009(11)
N1 0.0351(15) 0.0310(14) 0.0213(13) -0.0008(10) 0.0139(11) 0.0031(11)
O11 0.0226(13) 0.114(3) 0.0331(14) -0.0041(14) 0.0102(11) -0.0074(13)
O12 0.0250(13) 0.103(2) 0.0274(13) -0.0055(13) 0.0029(11) -0.0093(14)
O4 0.125(3) 0.0276(14) 0.0238(13) -0.0062(10) 0.0080(16) -0.0144(15)
O3 0.139(3) 0.0232(13) 0.0302(14) 0.0010(10) -0.0027(16) -0.0070(15)
C7 0.0243(15) 0.0269(15) 0.0187(14) 0.0010(11) 0.0016(11) 0.0036(11)
C3 0.0263(15) 0.0208(14) 0.0182(13) 0.0010(10) 0.0053(11) 0.0056(11)
C4 0.0278(15) 0.0193(13) 0.0172(13) -0.0008(10) 0.0019(11) 0.0031(11)
C23 0.0245(15) 0.0251(14) 0.0191(14) -0.0005(11) 0.0068(12) -0.0016(11)
C18 0.0203(14) 0.0267(15) 0.0197(13) 0.0008(11) 0.0061(11) -0.0012(11)
C11 0.0274(15) 0.0259(15) 0.0200(14) 0.0030(11) 0.0034(12) 0.0026(11)
C27 0.0278(16) 0.0236(14) 0.0214(14) 0.0008(11) 0.0080(12) 0.0015(11)
C24 0.0264(15) 0.0318(16) 0.0196(14) -0.0014(11) 0.0055(12) -0.0014(12)
C20 0.0272(16) 0.0242(14) 0.0174(13) 0.0007(11) 0.0024(12) -0.0003(11)
C6 0.0278(15) 0.0256(15) 0.0177(13) -0.0021(11) 0.0038(12) 0.0018(11)
C16 0.0309(16) 0.0275(15) 0.0220(14) -0.0032(11) 0.0055(12) -0.0030(12)
C12 0.0329(17) 0.0203(14) 0.0231(15) -0.0023(11) 0.0019(13) 0.0040(11)
C22 0.0226(15) 0.0282(15) 0.0242(15) -0.0012(11) 0.0060(12) -0.0020(11)
C17 0.0186(13) 0.0261(14) 0.0186(13) 0.0022(11) 0.0039(11) 0.0002(10)
C21 0.0237(15) 0.0242(14) 0.0172(13) -0.0007(10) 0.0025(11) -0.0019(11)
C8 0.0336(16) 0.0238(15) 0.0188(14) 0.0023(11) -0.0004(12) 0.0006(12)
C10 0.0302(16) 0.0282(15) 0.0164(13) 0.0002(11) 0.0002(12) -0.0013(12)
C19 0.0390(18) 0.0243(15) 0.0270(16) 0.0019(12) 0.0056(14) -0.0042(13)
C2 0.0261(15) 0.0349(16) 0.0202(14) -0.0021(12) 0.0029(12) 0.0021(12)
C9 0.0358(17) 0.0214(14) 0.0214(14) 0.0008(11) 0.0014(12) -0.0016(12)
C14 0.0302(16) 0.0292(16) 0.0216(14) 0.0040(11) 0.0036(12) 0.0024(12)
C5 0.0254(15) 0.0285(15) 0.0273(16) -0.0003(12) 0.0064(13) 0.0027(12)
C15 0.0291(16) 0.0397(18) 0.0175(14) 0.0027(12) 0.0049(12) 0.0000(13)
C1 0.0340(17) 0.0337(17) 0.0155(14) -0.0014(11) 0.0037(13) 0.0044(13)
C25 0.0230(15) 0.0354(16) 0.0227(15) -0.0019(12) 0.0047(12) -0.0041(12)
C26 0.0281(16) 0.0326(16) 0.0225(15) 0.0003(12) 0.0105(12) 0.0006(12)
C28 0.0236(16) 0.049(2) 0.0259(16) -0.0047(14) 0.0057(14) -0.0050(13)
C13 0.052(2) 0.0244(16) 0.0249(16) -0.0005(12) 0.0030(15) -0.0054(14)

loop_
_atom_type_symbol
_atom_type_description
_atom_type_scat_dispersion_real
_atom_type_scat_dispersion_imag
_atom_type_scat_source
C C 0.0033 0.0016 'International Tables Vol C Tables 4.2.6.8 and 6.1.1.4'
H H 0.0000 0.0000 'International Tables Vol C Tables 4.2.6.8 and 6.1.1.4'
Cd Cd -0.8075 1.2024 'International Tables Vol C Tables 4.2.6.8 and 6.1.1.4'
N N 0.0061 0.0033 'International Tables Vol C Tables 4.2.6.8 and 6.1.1.4'
O O 0.0106 0.0060 'International Tables Vol C Tables 4.2.6.8 and 6.1.1.4'

loop_
_geom_angle_atom_site_label_1
_geom_angle_atom_site_label_2
_geom_angle_atom_site_label_3
_geom_angle
_geom_angle_site_symmetry_1
_geom_angle_site_symmetry_3
_geom_angle_publ_flag
O10 Cd1 O9 56.27(8) 5_666 5_666 ?
O10 Cd1 O6 102.33(9) 5_666 4_545 ?
O10 Cd1 C27 28.11(9) 5_666 5_666 ?
O10 Cd1 C14 98.67(9) 5_666 4_545 ?
O7 Cd1 O10 148.84(8) . 5_666 ?
O7 Cd1 O5 88.11(8) . 4_545 ?
O7 Cd1 O9 94.10(8) . 5_666 ?
O7 Cd1 O1 95.19(8) . . ?
O7 Cd1 O6 105.25(9) . 4_545 ?
O7 Cd1 C27 121.87(9) . 5_666 ?
O7 Cd1 C14 98.82(9) . 4_545 ?
O5 Cd1 O10 95.42(8) 4_545 5_666 ?
O5 Cd1 O9 114.26(8) 4_545 5_666 ?
O5 Cd1 O6 56.18(8) 4_545 4_545 ?
O5 Cd1 C27 107.19(8) 4_545 5_666 ?
O5 Cd1 C14 28.14(8) 4_545 4_545 ?
O9 Cd1 O6 157.44(9) 5_666 4_545 ?
O9 Cd1 C27 28.17(8) 5_666 5_666 ?
O9 Cd1 C14 138.36(9) 5_666 4_545 ?
O1 Cd1 O10 98.93(8) . 5_666 ?
O1 Cd1 O5 145.72(8) . 4_545 ?
O1 Cd1 O9 99.57(9) . 5_666 ?
O1 Cd1 O6 90.26(8) . 4_545 ?
O1 Cd1 C27 99.92(8) . 5_666 ?
O1 Cd1 C14 118.28(9) . 4_545 ?
O6 Cd1 C27 130.22(10) 4_545 5_666 ?
O6 Cd1 C14 28.11(8) 4_545 4_545 ?
C27 Cd1 C14 120.98(9) 5_666 4_545 ?
C27 O10 Cd1 90.75(18) . 5_666 ?
C20 O7 Cd1 140.6(2) . . ?
C14 O5 Cd1 91.72(18) . 4 ?
C27 O9 Cd1 90.31(18) . 5_666 ?
C6 O1 Cd1 145.0(2) . . ?
C14 O6 Cd1 89.32(18) . 4 ?
C19 N2 H2 118.6 . . ?
C15 N2 H2 118.6 . . ?
C15 N2 C19 122.8(3) . . ?
C5 N1 H1 118.6 . . ?
C1 N1 H1 118.6 . . ?
C1 N1 C5 122.9(3) . . ?
C28 O12 H12 109.5 . . ?
C13 O4 H4 109.5 . . ?
C12 C7 C4 120.7(3) . . ?
C8 C7 C4 119.9(2) . . ?
C8 C7 C12 119.4(3) . . ?
C4 C3 C6 120.7(2) . . ?
C2 C3 C4 119.7(3) . . ?
C2 C3 C6 119.6(3) . . ?
C3 C4 C7 121.8(2) . . ?
C5 C4 C7 119.8(3) . . ?
C5 C4 C3 118.4(3) . . ?
C24 C23 C27 119.7(3) . . ?
C24 C23 C22 119.3(3) . . ?
C22 C23 C27 121.0(3) . . ?
C17 C18 C21 123.0(2) . . ?
C19 C18 C17 117.9(3) . . ?
C19 C18 C21 119.1(3) . . ?
C12 C11 C14 120.5(3) . . ?
C10 C11 C12 119.7(3) . . ?
C10 C11 C14 119.8(3) . . ?
O10 C27 Cd1 61.14(16) . 5_666 ?
O10 C27 O9 122.6(3) . . ?
O10 C27 C23 118.5(3) . . ?
O9 C27 Cd1 61.53(15) . 5_666 ?
O9 C27 C23 118.9(3) . . ?
C23 C27 Cd1 177.6(2) . 5_666 ?
C23 C24 H24 119.8 . . ?
C25 C24 C23 120.3(3) . . ?
C25 C24 H24 119.8 . . ?
O7 C20 C17 117.1(3) . . ?
O8 C20 O7 123.8(3) . . ?
O8 C20 C17 119.1(3) . . ?
O1 C6 C3 117.7(3) . . ?
O2 C6 O1 124.0(3) . . ?
O2 C6 C3 118.3(3) . . ?
C17 C16 H16 120.1 . . ?
C15 C16 H16 120.1 . . ?
C15 C16 C17 119.7(3) . . ?
C7 C12 H12A 119.7 . . ?
C11 C12 C7 120.7(3) . . ?
C11 C12 H12A 119.7 . . ?
C23 C22 H22 119.8 . . ?
C21 C22 C23 120.5(3) . . ?
C21 C22 H22 119.8 . . ?
C18 C17 C20 120.9(2) . . ?
C16 C17 C18 119.7(3) . . ?
C16 C17 C20 119.3(3) . . ?
C22 C21 C18 120.5(3) . . ?
C26 C21 C18 119.8(2) . . ?
C26 C21 C22 119.7(3) . . ?
C7 C8 H8 120.0 . . ?
C7 C8 C9 120.1(3) . . ?
C9 C8 H8 120.0 . . ?
C11 C10 H10 120.0 . . ?
C11 C10 C9 120.0(3) . . ?
C9 C10 H10 120.0 . . ?
N2 C19 C18 120.4(3) . . ?
N2 C19 H19 119.8 . . ?
C18 C19 H19 119.8 . . ?
C3 C2 H2A 120.3 . . ?
C1 C2 C3 119.3(3) . . ?
C1 C2 H2A 120.3 . . ?
C8 C9 C13 118.0(3) . . ?
C10 C9 C8 120.2(3) . . ?
C10 C9 C13 121.8(3) . . ?
O5 C14 Cd1 60.15(15) . 4 ?
O5 C14 C11 117.5(3) . . ?
O6 C14 Cd1 62.57(16) . 4 ?
O6 C14 O5 122.5(3) . . ?
O6 C14 C11 120.0(3) . . ?
C11 C14 Cd1 173.2(2) . 4 ?
N1 C5 C4 120.0(3) . . ?
N1 C5 H5 120.0 . . ?
C4 C5 H5 120.0 . . ?
N2 C15 C16 119.5(3) . . ?
N2 C15 H15 120.3 . . ?
C16 C15 H15 120.3 . . ?
N1 C1 C2 119.8(3) . . ?
N1 C1 H1A 120.1 . . ?
C2 C1 H1A 120.1 . . ?
C24 C25 C26 119.8(3) . . ?
C24 C25 C28 122.0(3) . . ?
C26 C25 C28 118.1(3) . . ?
C21 C26 C25 120.2(3) . . ?
C21 C26 H26 119.9 . . ?
C25 C26 H26 119.9 . . ?
O11 C28 O12 123.7(3) . . ?
O11 C28 C25 121.9(3) . . ?
O12 C28 C25 114.4(3) . . ?
O4 C13 C9 114.8(3) . . ?
O3 C13 O4 123.7(3) . . ?
O3 C13 C9 121.5(3) . . ?

loop_
_geom_bond_atom_site_label_1
_geom_bond_atom_site_label_2
_geom_bond_distance
_geom_bond_site_symmetry_2
_geom_bond_publ_flag
Cd1 O10 2.324(2) 5_666 ?
Cd1 O7 2.217(2) . ?
Cd1 O5 2.308(2) 4_545 ?
Cd1 O9 2.333(2) 5_666 ?
Cd1 O1 2.243(2) . ?
Cd1 O6 2.361(2) 4_545 ?
Cd1 C27 2.654(3) 5_666 ?
Cd1 C14 2.660(3) 4_545 ?
O10 C27 1.251(4) . ?
O7 C20 1.245(4) . ?
O5 C14 1.255(4) . ?
O9 C27 1.253(4) . ?
O1 C6 1.244(3) . ?
O8 C20 1.238(4) . ?
O6 C14 1.253(4) . ?
O2 C6 1.222(4) . ?
N2 H2 0.8600 . ?
N2 C19 1.338(4) . ?
N2 C15 1.333(4) . ?
N1 H1 0.8600 . ?
N1 C5 1.343(4) . ?
N1 C1 1.327(4) . ?
O11 C28 1.200(4) . ?
O12 H12 0.8200 . ?
O12 C28 1.309(4) . ?
O4 H4 0.8200 . ?
O4 C13 1.299(4) . ?
O3 C13 1.199(4) . ?
C7 C4 1.498(4) . ?
C7 C12 1.392(4) . ?
C7 C8 1.384(4) . ?
C3 C4 1.395(4) . ?
C3 C6 1.518(4) . ?
C3 C2 1.391(4) . ?
C4 C5 1.381(4) . ?
C23 C27 1.501(4) . ?
C23 C24 1.389(4) . ?
C23 C22 1.392(4) . ?
C18 C17 1.395(4) . ?
C18 C21 1.494(4) . ?
C18 C19 1.381(4) . ?
C11 C12 1.389(4) . ?
C11 C10 1.381(4) . ?
C11 C14 1.496(4) . ?
C24 H24 0.9300 . ?
C24 C25 1.389(4) . ?
C20 C17 1.513(4) . ?
C16 H16 0.9300 . ?
C16 C17 1.392(4) . ?
C16 C15 1.365(4) . ?
C12 H12A 0.9300 . ?
C22 H22 0.9300 . ?
C22 C21 1.391(4) . ?
C21 C26 1.382(4) . ?
C8 H8 0.9300 . ?
C8 C9 1.391(4) . ?
C10 H10 0.9300 . ?
C10 C9 1.389(4) . ?
C19 H19 0.9300 . ?
C2 H2A 0.9300 . ?
C2 C1 1.374(4) . ?
C9 C13 1.485(4) . ?
C5 H5 0.9300 . ?
C15 H15 0.9300 . ?
C1 H1A 0.9300 . ?
C25 C26 1.391(4) . ?
C25 C28 1.486(4) . ?
C26 H26 0.9300 . ?

loop_
_geom_torsion_atom_site_label_1
_geom_torsion_atom_site_label_2
_geom_torsion_atom_site_label_3
_geom_torsion_atom_site_label_4
_geom_torsion
_geom_torsion_site_symmetry_1
_geom_torsion_site_symmetry_2
_geom_torsion_site_symmetry_3
_geom_torsion_site_symmetry_4
_geom_torsion_publ_flag
Cd1 O10 C27 O9 2.3(3) 5_666 . . . ?
Cd1 O10 C27 C23 -177.3(2) 5_666 . . . ?
Cd1 O7 C20 O8 171.2(2) . . . . ?
Cd1 O7 C20 C17 -7.5(5) . . . . ?
Cd1 O5 C14 O6 5.5(3) 4 . . . ?
Cd1 O5 C14 C11 -172.8(2) 4 . . . ?
Cd1 O9 C27 O10 -2.3(3) 5_666 . . . ?
Cd1 O9 C27 C23 177.3(2) 5_666 . . . ?
Cd1 O1 C6 O2 -163.8(3) . . . . ?
Cd1 O1 C6 C3 14.9(5) . . . . ?
Cd1 O6 C14 O5 -5.4(3) 4 . . . ?
Cd1 O6 C14 C11 172.9(3) 4 . . . ?
O7 C20 C17 C18 115.0(3) . . . . ?
O7 C20 C17 C16 -63.2(4) . . . . ?
O8 C20 C17 C18 -63.8(4) . . . . ?
O8 C20 C17 C16 118.0(3) . . . . ?
C7 C4 C5 N1 177.7(3) . . . . ?
C7 C8 C9 C10 -0.8(5) . . . . ?
C7 C8 C9 C13 179.3(3) . . . . ?
C3 C4 C5 N1 0.6(4) . . . . ?
C3 C2 C1 N1 0.9(5) . . . . ?
C4 C7 C12 C11 178.6(3) . . . . ?
C4 C7 C8 C9 -178.0(3) . . . . ?
C4 C3 C6 O1 -102.4(3) . . . . ?
C4 C3 C6 O2 76.4(4) . . . . ?
C4 C3 C2 C1 0.6(4) . . . . ?
C23 C24 C25 C26 0.2(5) . . . . ?
C23 C24 C25 C28 -179.1(3) . . . . ?
C23 C22 C21 C18 180.0(3) . . . . ?
C23 C22 C21 C26 -0.2(4) . . . . ?
C18 C21 C26 C25 -177.6(3) . . . . ?
C11 C10 C9 C8 0.1(5) . . . . ?
C11 C10 C9 C13 -180.0(3) . . . . ?
C27 C23 C24 C25 -177.8(3) . . . . ?
C27 C23 C22 C21 177.7(3) . . . . ?
C24 C23 C27 O10 -3.6(4) . . . . ?
C24 C23 C27 O9 176.9(3) . . . . ?
C24 C23 C22 C21 -2.2(4) . . . . ?
C24 C25 C26 C21 -2.6(5) . . . . ?
C24 C25 C28 O11 -170.0(3) . . . . ?
C24 C25 C28 O12 11.4(5) . . . . ?
C6 C3 C4 C7 3.2(4) . . . . ?
C6 C3 C4 C5 -179.8(3) . . . . ?
C6 C3 C2 C1 179.1(3) . . . . ?
C12 C7 C4 C3 -96.3(3) . . . . ?
C12 C7 C4 C5 86.7(4) . . . . ?
C12 C7 C8 C9 0.8(5) . . . . ?
C12 C11 C10 C9 0.6(5) . . . . ?
C12 C11 C14 O5 173.7(3) . . . . ?
C12 C11 C14 O6 -4.6(5) . . . . ?
C22 C23 C27 O10 176.5(3) . . . . ?
C22 C23 C27 O9 -3.0(4) . . . . ?
C22 C23 C24 C25 2.1(4) . . . . ?
C22 C21 C26 C25 2.6(4) . . . . ?
C17 C18 C21 C22 -78.7(4) . . . . ?
C17 C18 C21 C26 101.5(3) . . . . ?
C17 C18 C19 N2 -1.4(5) . . . . ?
C17 C16 C15 N2 -2.0(5) . . . . ?
C21 C18 C17 C20 2.0(4) . . . . ?
C21 C18 C17 C16 -179.8(3) . . . . ?
C21 C18 C19 N2 179.3(3) . . . . ?
C8 C7 C4 C3 82.5(4) . . . . ?
C8 C7 C4 C5 -94.5(4) . . . . ?
C8 C7 C12 C11 -0.2(5) . . . . ?
C8 C9 C13 O4 -167.4(3) . . . . ?
C8 C9 C13 O3 11.3(6) . . . . ?
C10 C11 C12 C7 -0.6(5) . . . . ?
C10 C11 C14 O5 -4.0(4) . . . . ?
C10 C11 C14 O6 177.7(3) . . . . ?
C10 C9 C13 O4 12.7(5) . . . . ?
C10 C9 C13 O3 -168.7(4) . . . . ?
C19 N2 C15 C16 1.6(5) . . . . ?
C19 C18 C17 C20 -177.2(3) . . . . ?
C19 C18 C17 C16 0.9(4) . . . . ?
C19 C18 C21 C22 100.6(3) . . . . ?
C19 C18 C21 C26 -79.3(4) . . . . ?
C2 C3 C4 C7 -178.3(3) . . . . ?
C2 C3 C4 C5 -1.3(4) . . . . ?
C2 C3 C6 O1 79.1(4) . . . . ?
C2 C3 C6 O2 -102.1(4) . . . . ?
C14 C11 C12 C7 -178.2(3) . . . . ?
C14 C11 C10 C9 178.3(3) . . . . ?
C5 N1 C1 C2 -1.7(4) . . . . ?
C15 N2 C19 C18 0.1(5) . . . . ?
C15 C16 C17 C18 0.7(4) . . . . ?
C15 C16 C17 C20 178.9(3) . . . . ?
C1 N1 C5 C4 0.9(4) . . . . ?
C26 C25 C28 O11 10.7(5) . . . . ?
C26 C25 C28 O12 -167.9(3) . . . . ?
C28 C25 C26 C21 176.7(3) . . . . ?
